data_2100502
loop_
_publ_author_name
'Sharif, Shasad'
'Powell, Douglas R.'
'Schagen, David'
'Steiner, Thomas'
'Toney, Michael D.'
'Fogle, Emily'
'Limbach, Hans-Heinrich'

_publ_section_title
;
 X-ray crystallographic structures of enamine and amine Schiff bases of
 pyridoxal and its 1:1 hydrogen-bonded complexes with benzoic acid
 derivatives: evidence for coupled inter- and intramolecular proton
 transfer
;
_journal_coeditor_code SN5027
_journal_issue 3
_journal_name_full 'Acta Crystallographica Section B'
_journal_page_first 480
_journal_page_last 487
_journal_paper_doi 10.1107/S0108768105040590
_journal_volume 62
_journal_year 2006
_chemical_formula_moiety 'C15 H16 N2 O2'
_chemical_formula_sum 'C15 H16 N2 O2'
_chemical_formula_weight 256.30
_chemical_name_systematic
;
 ?
;
_space_group_IT_number 14
_symmetry_cell_setting monoclinic
_symmetry_space_group_name_Hall '-P 2yn'
_symmetry_space_group_name_H-M 'P 1 21/n 1'
_atom_sites_solution_hydrogens geom
_atom_sites_solution_primary direct
_atom_sites_solution_secondary difmap
_audit_creation_method SHELXL-97
_cell_angle_alpha 90.00
_cell_angle_beta 93.65(8)
_cell_angle_gamma 90.00
_cell_formula_units_Z 4
_cell_length_a 4.001(4)
_cell_length_b 25.09(3)
_cell_length_c 12.940(11)
_cell_measurement_reflns_used 25
_cell_measurement_temperature 295(2)
_cell_measurement_theta_max 15.0
_cell_measurement_theta_min 8.0
_cell_volume 1296(2)
_computing_molecular_graphics 'SHELXTL (Sheldrick, 2000)'
_computing_publication_material 'SHELXTL (Sheldrick, 2000)'
_computing_structure_refinement 'SHELXTL (Sheldrick, 2000)'
_computing_structure_solution 'SHELXTL (Sheldrick, 2000)'
_diffrn_ambient_temperature 295(2)
_diffrn_measured_fraction_theta_full 0.999
_diffrn_measured_fraction_theta_max 0.999
_diffrn_measurement_device_type 'Stoe four-circle'
_diffrn_measurement_method \w
_diffrn_radiation_monochromator graphite
_diffrn_radiation_source 'fine-focus sealed tube'
_diffrn_radiation_type MoK\a
_diffrn_radiation_wavelength 0.71073
_diffrn_reflns_av_R_equivalents 0.1499
_diffrn_reflns_av_sigmaI/netI 0.2297
_diffrn_reflns_limit_h_max 4
_diffrn_reflns_limit_h_min 0
_diffrn_reflns_limit_k_max 29
_diffrn_reflns_limit_k_min -29
_diffrn_reflns_limit_l_max 14
_diffrn_reflns_limit_l_min -15
_diffrn_reflns_number 2631
_diffrn_reflns_theta_full 25.00
_diffrn_reflns_theta_max 25.00
_diffrn_reflns_theta_min 2.26
_diffrn_standards_decay_% 3
_diffrn_standards_interval_time 30
_diffrn_standards_number 3
_exptl_absorpt_coefficient_mu 0.088
_exptl_absorpt_correction_T_max 0.991
_exptl_absorpt_correction_T_min 0.962
_exptl_absorpt_correction_type none
_exptl_crystal_colour yellow
_exptl_crystal_density_diffrn 1.313
_exptl_crystal_density_method 'not measured'
_exptl_crystal_description plate
_exptl_crystal_F_000 544
_exptl_crystal_size_max 0.40
_exptl_crystal_size_mid 0.20
_exptl_crystal_size_min 0.10
_refine_diff_density_max 0.188
_refine_diff_density_min -0.266
_refine_ls_extinction_method none
_refine_ls_goodness_of_fit_ref 1.004
_refine_ls_hydrogen_treatment mixed
_refine_ls_matrix_type full
_refine_ls_number_parameters 178
_refine_ls_number_reflns 2287
_refine_ls_number_restraints 0
_refine_ls_restrained_S_all 1.004
_refine_ls_R_factor_all 0.2658
_refine_ls_R_factor_gt 0.0760
_refine_ls_shift/su_max 0.000
_refine_ls_shift/su_mean 0.000
_refine_ls_structure_factor_coef Fsqd
_refine_ls_weighting_details 'calc w=1/[\s^2^(Fo^2^)+(0.0540P)^2^] where P=(Fo^2^+2Fc^2^)/3'
_refine_ls_weighting_scheme calc
_refine_ls_wR_factor_gt 0.1508
_refine_ls_wR_factor_ref 0.2140
_reflns_number_gt 874
_reflns_number_total 2287
_reflns_threshold_expression I>2\s(I)
_cod_data_source_file sn5027.cif
_cod_data_source_block compound_I_
_cod_database_code 2100502

loop_
_symmetry_equiv_pos_as_xyz
'x, y, z'
'-x+1/2, y+1/2, -z+1/2'
'-x, -y, -z'
'x-1/2, -y-1/2, z-1/2'

loop_
_atom_site_type_symbol
_atom_site_label
_atom_site_fract_x
_atom_site_fract_y
_atom_site_fract_z
_atom_site_U_iso_or_equiv
_atom_site_adp_type
_atom_site_calc_flag
_atom_site_refinement_flags
_atom_site_occupancy
N N1 -0.4329(12) 0.2020(2) 0.1845(4) 0.0472(13) Uani d . 1
N N2 0.2070(11) 0.1148(2) 0.4823(3) 0.0491(13) Uani d . 1
C C2 -0.3236(14) 0.1527(2) 0.2012(4) 0.0473(16) Uani d . 1
C C3 -0.1383(15) 0.1392(2) 0.2934(4) 0.0432(15) Uani d . 1
C C4 -0.0726(13) 0.1764(2) 0.3694(4) 0.0354(13) Uani d . 1
C C5 -0.1906(13) 0.2285(2) 0.3503(4) 0.0400(14) Uani d . 1
C C6 -0.3649(14) 0.2390(3) 0.2588(4) 0.0488(16) Uani d . 1
H H6 -0.4414 0.2736 0.2466 0.059 Uiso calc R 1
C C2' -0.3996(19) 0.1123(3) 0.1181(5) 0.075(2) Uani d . 1
H H2'A -0.4960 0.1298 0.0573 0.112 Uiso d R 1
H H2'B -0.5550 0.0865 0.1417 0.112 Uiso d R 1
H H2'C -0.1965 0.0947 0.1020 0.112 Uiso d R 1
O O3' -0.0387(12) 0.08775(16) 0.3035(3) 0.0628(14) Uani d . 1
H H3' 0.040(15) 0.080(2) 0.378(5) 0.075 Uiso d . 1
C C4' 0.1052(14) 0.1627(3) 0.4658(4) 0.0454(16) Uani d . 1
H H4' 0.1465 0.1887 0.5164 0.054 Uiso calc R 1
O O5' -0.3204(10) 0.26215(18) 0.5155(3) 0.0577(12) Uani d . 1
H H5' -0.226(15) 0.280(2) 0.572(5) 0.069 Uiso d . 1
C C5' -0.1378(15) 0.2727(2) 0.4281(4) 0.0513(17) Uani d . 1
H H5'A 0.0987 0.2756 0.4490 0.062 Uiso calc R 1
H H5'B -0.2108 0.3062 0.3970 0.062 Uiso calc R 1
C C1" 0.6789(14) 0.0616(3) 0.7640(4) 0.0508(17) Uani d . 1
C C2" 0.5209(15) 0.0269(2) 0.6938(5) 0.0555(17) Uani d . 1
H H2" 0.5130 -0.0093 0.7088 0.067 Uiso calc R 1
C C3" 0.3751(15) 0.0458(2) 0.6017(4) 0.0519(17) Uani d . 1
H H3" 0.2759 0.0219 0.5541 0.062 Uiso calc R 1
C C4" 0.3736(13) 0.0992(2) 0.5788(4) 0.0419(15) Uani d . 1
C C5" 0.5323(14) 0.1340(2) 0.6482(5) 0.0481(16) Uani d . 1
H H5" 0.5380 0.1702 0.6331 0.058 Uiso calc R 1
C C6" 0.6818(13) 0.1153(3) 0.7394(4) 0.0494(16) Uani d . 1
H H6" 0.7874 0.1392 0.7857 0.059 Uiso calc R 1
C C1"' 0.8431(17) 0.0411(3) 0.8643(5) 0.073(2) Uani d . 1
H H1"A 0.6737 0.0321 0.9106 0.110 Uiso d R 1
H H1"B 0.9860 0.0683 0.8952 0.110 Uiso d R 1
H H1"C 0.9737 0.0101 0.8510 0.110 Uiso d R 1

loop_
_atom_site_aniso_label
_atom_site_aniso_U_11
_atom_site_aniso_U_22
_atom_site_aniso_U_33
_atom_site_aniso_U_12
_atom_site_aniso_U_13
_atom_site_aniso_U_23
N1 0.044(3) 0.048(3) 0.049(3) 0.011(3) -0.005(2) 0.004(3)
N2 0.045(3) 0.053(3) 0.048(3) 0.002(3) -0.006(3) 0.005(3)
C2 0.038(4) 0.064(5) 0.039(4) -0.001(3) -0.001(3) -0.001(3)
C3 0.046(4) 0.043(4) 0.040(4) 0.005(3) -0.001(3) 0.000(3)
C4 0.029(3) 0.037(3) 0.040(3) 0.000(3) -0.001(3) 0.005(3)
C5 0.025(3) 0.051(4) 0.044(3) 0.000(3) -0.002(3) 0.002(3)
C6 0.044(4) 0.056(4) 0.047(4) 0.009(3) 0.001(3) 0.000(3)
C2' 0.083(5) 0.075(5) 0.063(5) 0.001(4) -0.017(4) -0.013(4)
O3' 0.077(3) 0.051(3) 0.058(3) 0.008(2) -0.014(3) -0.002(2)
C4' 0.034(3) 0.057(4) 0.044(4) -0.005(3) 0.001(3) -0.001(3)
O5' 0.044(2) 0.078(3) 0.050(2) -0.008(2) -0.005(2) -0.016(2)
C5' 0.040(3) 0.062(4) 0.051(4) -0.002(3) -0.008(3) 0.001(3)
C1" 0.041(4) 0.068(5) 0.043(4) 0.016(3) -0.003(3) 0.003(4)
C2" 0.057(4) 0.054(4) 0.055(4) 0.005(3) -0.005(3) 0.005(3)
C3" 0.051(4) 0.053(4) 0.050(4) 0.001(3) -0.009(3) -0.003(3)
C4" 0.033(3) 0.045(4) 0.047(3) 0.003(3) 0.001(3) 0.006(3)
C5" 0.046(4) 0.039(3) 0.059(4) -0.006(3) -0.008(3) 0.004(3)
C6" 0.039(4) 0.054(4) 0.054(4) -0.005(3) -0.009(3) 0.003(3)
C1"' 0.065(5) 0.084(5) 0.069(4) 0.008(4) -0.014(4) 0.015(4)

loop_
_atom_type_symbol
_atom_type_description
_atom_type_scat_dispersion_real
_atom_type_scat_dispersion_imag
_atom_type_scat_source
C C 0.0033 0.0016 'International Tables Vol C Tables 4.2.6.8 and 6.1.1.4'
H H 0.0000 0.0000 'International Tables Vol C Tables 4.2.6.8 and 6.1.1.4'
N N 0.0061 0.0033 'International Tables Vol C Tables 4.2.6.8 and 6.1.1.4'
O O 0.0106 0.0060 'International Tables Vol C Tables 4.2.6.8 and 6.1.1.4'

loop_
_geom_angle_atom_site_label_1
_geom_angle_atom_site_label_2
_geom_angle_atom_site_label_3
_geom_angle
_geom_angle_publ_flag
C2 N1 C6 118.4(5) y
C4' N2 C4" 121.7(5) ?
N1 C2 C3 120.9(5) ?
N1 C2 C2' 117.7(5) ?
C3 C2 C2' 121.4(6) ?
O3' C3 C4 122.6(5) y
O3' C3 C2 116.5(5) ?
C4 C3 C2 120.9(5) ?
C3 C4 C5 117.4(5) ?
C3 C4 C4' 121.4(5) y
C5 C4 C4' 121.1(5) ?
C6 C5 C4 118.8(5) ?
C6 C5 C5' 118.8(5) y
C4 C5 C5' 122.4(5) ?
N1 C6 C5 123.6(6) ?
N1 C6 H6 118.2 ?
C5 C6 H6 118.2 ?
C2 C2' H2'A 109.5 ?
C2 C2' H2'B 109.5 ?
H2'A C2' H2'B 109.5 ?
C2 C2' H2'C 109.4 ?
H2'A C2' H2'C 109.5 ?
H2'B C2' H2'C 109.5 ?
C3 O3' H3' 110(3) ?
N2 C4' C4 120.2(6) y
N2 C4' H4' 119.9 ?
C4 C4' H4' 119.9 ?
C5' O5' H5' 110(4) ?
O5' C5' C5 110.0(5) y
O5' C5' H5'A 109.7 ?
C5 C5' H5'A 109.7 ?
O5' C5' H5'B 109.7 ?
C5 C5' H5'B 109.7 ?
H5'A C5' H5'B 108.2 ?
C2" C1" C6" 118.2(5) ?
C2" C1" C1"' 120.5(6) ?
C6" C1" C1"' 121.4(6) ?
C3" C2" C1" 120.2(6) ?
C3" C2" H2" 119.9 ?
C1" C2" H2" 119.9 ?
C4" C3" C2" 121.2(6) ?
C4" C3" H3" 119.4 ?
C2" C3" H3" 119.4 ?
C3" C4" C5" 118.9(5) ?
C3" C4" N2 116.8(5) ?
C5" C4" N2 124.3(5) ?
C6" C5" C4" 120.0(5) ?
C6" C5" H5" 120.0 ?
C4" C5" H5" 120.0 ?
C5" C6" C1" 121.5(5) ?
C5" C6" H6" 119.3 ?
C1" C6" H6" 119.3 ?
C1" C1"' H1"A 109.4 ?
C1" C1"' H1"B 109.5 ?
H1"A C1"' H1"B 109.5 ?
C1" C1"' H1"C 109.5 ?
H1"A C1"' H1"C 109.5 ?
H1"B C1"' H1"C 109.5 ?

loop_
_geom_bond_atom_site_label_1
_geom_bond_atom_site_label_2
_geom_bond_distance
_geom_bond_publ_flag
N1 C2 1.325(7) y
N1 C6 1.353(7) y
N2 C4' 1.283(7) y
N2 C4" 1.433(7) ?
C2 C3 1.404(7) ?
C2 C2' 1.494(8) ?
C3 O3' 1.356(7) y
C3 C4 1.369(7) y
C4 C5 1.405(7) ?
C4 C4' 1.438(7) y
C5 C6 1.362(7) ?
C5 C5' 1.502(7) y
C6 H6 0.9300 ?
C2' H2'A 0.9600 ?
C2' H2'B 0.9600 ?
C2' H2'C 0.9600 ?
O3' H3' 1.01(6) ?
C4' H4' 0.9300 ?
O5' C5' 1.410(7) y
O5' H5' 0.92(6) ?
C5' H5'A 0.9700 ?
C5' H5'B 0.9700 ?
C1" C2" 1.383(8) ?
C1" C6" 1.384(8) ?
C1" C1"' 1.507(8) ?
C2" C3" 1.377(7) ?
C2" H2" 0.9300 ?
C3" C4" 1.372(8) ?
C3" H3" 0.9300 ?
C4" C5" 1.378(7) ?
C5" C6" 1.371(7) ?
C5" H5" 0.9300 ?
C6" H6" 0.9300 ?
C1"' H1"A 0.9600 ?
C1"' H1"B 0.9600 ?
C1"' H1"C 0.9600 ?

loop_
_geom_hbond_atom_site_label_D
_geom_hbond_atom_site_label_H
_geom_hbond_atom_site_label_A
_geom_hbond_site_symmetry_A
_geom_hbond_distance_DH
_geom_hbond_distance_HA
_geom_hbond_distance_DA
_geom_hbond_angle_DHA
O3' H3' N2 . 1.01(6) 1.71(6) 2.547(6) 138(5)
O5' H5' N1 4_666 0.92(6) 1.86(6) 2.751(6) 162(5)

loop_
_geom_torsion_atom_site_label_1
_geom_torsion_atom_site_label_2
_geom_torsion_atom_site_label_3
_geom_torsion_atom_site_label_4
_geom_torsion
_geom_torsion_publ_flag
C6 N1 C2 C3 -0.7(9) ?
C6 N1 C2 C2' -179.7(5) ?
N1 C2 C3 O3' 179.8(6) ?
C2' C2 C3 O3' -1.2(8) ?
N1 C2 C3 C4 1.6(9) ?
C2' C2 C3 C4 -179.4(6) ?
O3' C3 C4 C5 -179.6(5) ?
C2 C3 C4 C5 -1.5(8) ?
O3' C3 C4 C4' -0.6(9) ?
C2 C3 C4 C4' 177.5(6) ?
C3 C4 C5 C6 0.6(8) ?
C4' C4 C5 C6 -178.4(5) ?
C3 C4 C5 C5' 179.3(5) ?
C4' C4 C5 C5' 0.3(8) ?
C2 N1 C6 C5 -0.2(9) ?
C4 C5 C6 N1 0.2(9) ?
C5' C5 C6 N1 -178.5(5) ?
C4" N2 C4' C4 -177.6(5) ?
C3 C4 C4' N2 0.1(8) y
C5 C4 C4' N2 179.1(5) ?
C6 C5 C5' O5' 111.9(6) y
C4 C5 C5' O5' -66.8(7) ?
C6" C1" C2" C3" 0.8(9) ?
C1"' C1" C2" C3" -179.2(6) ?
C1" C2" C3" C4" -2.1(10) ?
C2" C3" C4" C5" 2.4(9) ?
C2" C3" C4" N2 -178.3(6) ?
C4' N2 C4" C3" 159.5(6) ?
C4' N2 C4" C5" -21.2(9) ?
C3" C4" C5" C6" -1.5(9) ?
N2 C4" C5" C6" 179.2(5) ?
C4" C5" C6" C1" 0.2(9) ?
C2" C1" C6" C5" 0.1(9) ?
C1"' C1" C6" C5" -179.9(6) ?

loop_
_cod_related_entry_id
_cod_related_entry_database
_cod_related_entry_code
1 ChemSpider 30654448
